data_7228591
loop_
_publ_author_name
'Goswami, Pramod Kumar'
'Kumar, Vineet'
'Thaimattam, Ram'
'Ramanan , A.'

_publ_section_title
;
 Structural landscape of multicomponent solids of 5-aminosalicylic acid
;
_journal_name_full CrystEngComm
_journal_paper_doi 10.1039/C7CE01008G
_journal_year 2017
_chemical_formula_moiety 'C7 H8 N O3, C H3 O3 S'
_chemical_formula_sum 'C8 H11 N O6 S'
_chemical_formula_weight 249.24
_chemical_name_systematic
; 
 ? 
;
_space_group_crystal_system monoclinic
_space_group_IT_number 14
_space_group_name_Hall '-P 2ybc'
_space_group_name_H-M_alt 'P 1 21/c 1'
_symmetry_space_group_name_Hall '-P 2ybc'
_symmetry_space_group_name_H-M 'P 1 21/c 1'
_atom_sites_solution_hydrogens geom
_atom_sites_solution_primary direct
_atom_sites_solution_secondary difmap
_audit_creation_method 'SHELXTL-NT2000 ver.6.12'
_audit_update_record
;
2017-06-24 deposited with the CCDC.
2017-06-28 downloaded from the CCDC.
;
_cell_angle_alpha 90.00
_cell_angle_beta 96.660(2)
_cell_angle_gamma 90.00
_cell_formula_units_Z 4
_cell_length_a 6.6805(7)
_cell_length_b 18.0494(18)
_cell_length_c 8.8346(9)
_cell_measurement_reflns_used 7125
_cell_measurement_temperature 298(2)
_cell_measurement_theta_max 28.23
_cell_measurement_theta_min 2.26
_cell_volume 1058.08(19)
_computing_cell_refinement 'Bruker SMART'
_computing_data_collection 'Bruker SMART'
_computing_data_reduction 'Bruker SAINT'
_computing_molecular_graphics 'Bruker SHELXTL'
_computing_publication_material 'Bruker SHELXTL'
_computing_structure_refinement 'SHELXL-2014/7 (Sheldrick, 2014)'
_computing_structure_solution 'SHELXS-97 (Sheldrick, 1990)'
_diffrn_ambient_temperature 298(2)
_diffrn_measured_fraction_theta_full 0.999
_diffrn_measured_fraction_theta_max 0.999
_diffrn_measurement_device_type 'CCD area detector'
_diffrn_measurement_method 'phi and omega scans'
_diffrn_radiation_type MoK\a
_diffrn_radiation_wavelength 0.71073
_diffrn_reflns_av_R_equivalents 0.0205
_diffrn_reflns_av_unetI/netI 0.0140
_diffrn_reflns_Laue_measured_fraction_full 0.999
_diffrn_reflns_Laue_measured_fraction_max 0.999
_diffrn_reflns_limit_h_max 7
_diffrn_reflns_limit_h_min -7
_diffrn_reflns_limit_k_max 21
_diffrn_reflns_limit_k_min -21
_diffrn_reflns_limit_l_max 10
_diffrn_reflns_limit_l_min -10
_diffrn_reflns_number 10015
_diffrn_reflns_point_group_measured_fraction_full 0.999
_diffrn_reflns_point_group_measured_fraction_max 0.999
_diffrn_reflns_theta_full 24.989
_diffrn_reflns_theta_max 24.989
_diffrn_reflns_theta_min 2.257
_diffrn_source 'fine-focus sealed tube'
_exptl_absorpt_coefficient_mu 0.320
_exptl_absorpt_correction_T_max 0.775
_exptl_absorpt_correction_T_min 0.731
_exptl_absorpt_correction_type multi-scan
_exptl_absorpt_process_details '(SADABS; Bruker, 2000)'
_exptl_crystal_colour yellow
_exptl_crystal_density_diffrn 1.557
_exptl_crystal_density_method 'not measured'
_exptl_crystal_description plate
_exptl_crystal_F_000 520
_exptl_crystal_size_max 0.382
_exptl_crystal_size_mid 0.315
_exptl_crystal_size_min 0.221
_refine_diff_density_max 0.342
_refine_diff_density_min -0.373
_refine_diff_density_rms 0.062
_refine_ls_goodness_of_fit_ref 1.058
_refine_ls_hydrogen_treatment constr
_refine_ls_matrix_type full
_refine_ls_number_parameters 150
_refine_ls_number_reflns 1855
_refine_ls_number_restraints 0
_refine_ls_restrained_S_all 1.058
_refine_ls_R_factor_all 0.0333
_refine_ls_R_factor_gt 0.0323
_refine_ls_shift/su_max 0.015
_refine_ls_shift/su_mean 0.004
_refine_ls_structure_factor_coef Fsqd
_refine_ls_weighting_details 'w=1/[\s^2^(Fo^2^)+(0.0448P)^2^+0.5429P] where P=(Fo^2^+2Fc^2^)/3'
_refine_ls_weighting_scheme calc
_refine_ls_wR_factor_gt 0.0846
_refine_ls_wR_factor_ref 0.0855
_reflns_Friedel_coverage 0.000
_reflns_number_gt 1797
_reflns_number_total 1848
_reflns_threshold_expression 'I > 2\s(I)'
_cod_data_source_file c7ce01008g2.cif
_cod_data_source_block solid5
_cod_database_code 7228591
_shelx_space_group_comment
;
The symmetry employed for this shelxl refinement is uniquely defined
by the following loop, which should always be used as a source of
symmetry information in preference to the above space-group names.
They are only intended as comments.
;

loop_
_space_group_symop_operation_xyz
'x, y, z'
'-x, y+1/2, -z+1/2'
'-x, -y, -z'
'x, -y-1/2, z-1/2'

loop_
_atom_site_label
_atom_site_type_symbol
_atom_site_fract_x
_atom_site_fract_y
_atom_site_fract_z
_atom_site_U_iso_or_equiv
_atom_site_adp_type
_atom_site_occupancy
_atom_site_site_symmetry_order
_atom_site_calc_flag
_atom_site_refinement_flags_posn
_atom_site_refinement_flags_adp
S1 S 0.20419(6) 0.35761(2) 0.95089(4) 0.02958(17) Uani 1 1 d . .
O1 O 0.7866(2) 0.55756(7) 0.67059(14) 0.0388(3) Uani 1 1 d . .
H1 H 0.8003 0.5825 0.7487 0.058 Uiso 1 1 calc R U
O2 O 0.6720(2) 0.47407(7) 0.82607(13) 0.0410(3) Uani 1 1 d . .
O3 O 0.6239(3) 0.33594(7) 0.72800(15) 0.0485(4) Uani 1 1 d . .
H3 H 0.6221 0.3695 0.7903 0.073 Uiso 1 1 calc R U
O4 O 0.4185(2) 0.35941(7) 1.00219(16) 0.0440(4) Uani 1 1 d . .
O5 O 0.1431(2) 0.41312(8) 0.83700(16) 0.0516(4) Uani 1 1 d . .
O6 O 0.0861(2) 0.36082(7) 1.08017(16) 0.0441(4) Uani 1 1 d . .
N1 N 0.7424(2) 0.44003(8) 0.15115(15) 0.0307(3) Uani 1 1 d . .
H1A H 0.7639 0.4887 0.1519 0.046 Uiso 1 1 calc R U
H1B H 0.6294 0.4299 0.0910 0.046 Uiso 1 1 calc R U
H1C H 0.8454 0.4170 0.1162 0.046 Uiso 1 1 calc R U
C1 C 0.7214(2) 0.49077(9) 0.70157(18) 0.0297(4) Uani 1 1 d . .
C2 C 0.6621(3) 0.36419(9) 0.59289(19) 0.0327(4) Uani 1 1 d . .
C3 C 0.7404(2) 0.46351(9) 0.42584(17) 0.0268(4) Uani 1 1 d . .
H3A H 0.7725 0.5128 0.4101 0.032 Uiso 1 1 calc R U
C4 C 0.6812(3) 0.34034(10) 0.32812(19) 0.0338(4) Uani 1 1 d . .
H4 H 0.6723 0.3077 0.2462 0.041 Uiso 1 1 calc R U
C5 C 0.7231(2) 0.41457(9) 0.30666(17) 0.0271(4) Uani 1 1 d . .
C6 C 0.7096(2) 0.43882(9) 0.57168(18) 0.0272(4) Uani 1 1 d . .
C7 C 0.6528(3) 0.31536(10) 0.4705(2) 0.0374(4) Uani 1 1 d . .
H7 H 0.6272 0.2654 0.4854 0.045 Uiso 1 1 calc R U
C8 C 0.1526(3) 0.27162(11) 0.8629(3) 0.0500(5) Uani 1 1 d . .
H8A H 0.0132 0.2696 0.8220 0.075 Uiso 1 1 calc R U
H8B H 0.1809 0.2328 0.9366 0.075 Uiso 1 1 calc R U
H8C H 0.2355 0.2654 0.7821 0.075 Uiso 1 1 calc R U

loop_
_atom_site_aniso_label
_atom_site_aniso_U_11
_atom_site_aniso_U_22
_atom_site_aniso_U_33
_atom_site_aniso_U_23
_atom_site_aniso_U_13
_atom_site_aniso_U_12
S1 0.0350(3) 0.0268(3) 0.0272(2) -0.00436(15) 0.00462(17) -0.00298(16)
O1 0.0510(8) 0.0346(7) 0.0322(7) -0.0091(5) 0.0112(6) -0.0101(6)
O2 0.0584(8) 0.0404(7) 0.0257(6) -0.0023(5) 0.0114(6) -0.0008(6)
O3 0.0843(11) 0.0338(7) 0.0308(7) 0.0039(6) 0.0206(7) -0.0004(7)
O4 0.0382(7) 0.0477(8) 0.0454(8) -0.0104(6) 0.0021(6) -0.0037(6)
O5 0.0670(10) 0.0411(8) 0.0436(8) 0.0079(6) -0.0064(7) -0.0053(7)
O6 0.0503(8) 0.0436(8) 0.0416(7) -0.0093(6) 0.0185(6) -0.0027(6)
N1 0.0339(8) 0.0345(8) 0.0239(7) -0.0011(6) 0.0036(6) -0.0004(6)
C1 0.0279(8) 0.0343(9) 0.0270(8) -0.0014(7) 0.0029(6) 0.0021(7)
C2 0.0391(10) 0.0321(9) 0.0278(8) 0.0034(7) 0.0073(7) 0.0028(7)
C3 0.0248(8) 0.0283(8) 0.0273(8) -0.0002(6) 0.0034(6) -0.0003(6)
C4 0.0431(10) 0.0291(9) 0.0293(9) -0.0056(7) 0.0038(7) 0.0018(7)
C5 0.0264(8) 0.0320(9) 0.0232(8) 0.0005(6) 0.0039(6) 0.0019(6)
C6 0.0276(8) 0.0286(8) 0.0254(8) -0.0019(6) 0.0033(6) 0.0017(6)
C7 0.0536(11) 0.0238(9) 0.0356(9) 0.0007(7) 0.0084(8) -0.0004(8)
C8 0.0556(13) 0.0396(11) 0.0550(12) -0.0200(9) 0.0069(10) -0.0080(9)

loop_
_atom_type_symbol
_atom_type_description
_atom_type_scat_dispersion_real
_atom_type_scat_dispersion_imag
_atom_type_scat_source
C C 0.0033 0.0016 'International Tables Vol C Tables 4.2.6.8 and 6.1.1.4'
H H 0.0000 0.0000 'International Tables Vol C Tables 4.2.6.8 and 6.1.1.4'
N N 0.0061 0.0033 'International Tables Vol C Tables 4.2.6.8 and 6.1.1.4'
O O 0.0106 0.0060 'International Tables Vol C Tables 4.2.6.8 and 6.1.1.4'
S S 0.1246 0.1234 'International Tables Vol C Tables 4.2.6.8 and 6.1.1.4'

loop_
_geom_angle_atom_site_label_1
_geom_angle_atom_site_label_2
_geom_angle_atom_site_label_3
_geom_angle
O5 S1 O4 113.00(9)
O5 S1 O6 112.46(9)
O4 S1 O6 110.93(8)
O5 S1 C8 106.28(10)
O4 S1 C8 107.13(9)
O6 S1 C8 106.58(9)
C1 O1 H1 109.5
C2 O3 H3 109.5
C5 N1 H1A 109.5
C5 N1 H1B 109.5
H1A N1 H1B 109.5
C5 N1 H1C 109.5
H1A N1 H1C 109.5
H1B N1 H1C 109.5
O2 C1 O1 122.78(15)
O2 C1 C6 123.16(16)
O1 C1 C6 114.05(14)
O3 C2 C7 116.90(16)
O3 C2 C6 123.40(15)
C7 C2 C6 119.70(15)
C5 C3 C6 119.58(15)
C5 C3 H3A 120.2
C6 C3 H3A 120.2
C7 C4 C5 119.70(16)
C7 C4 H4 120.2
C5 C4 H4 120.2
C3 C5 C4 121.26(15)
C3 C5 N1 120.59(14)
C4 C5 N1 118.12(14)
C3 C6 C2 119.24(15)
C3 C6 C1 120.82(15)
C2 C6 C1 119.92(15)
C4 C7 C2 120.45(16)
C4 C7 H7 119.8
C2 C7 H7 119.8
S1 C8 H8A 109.5
S1 C8 H8B 109.5
H8A C8 H8B 109.5
S1 C8 H8C 109.5
H8A C8 H8C 109.5
H8B C8 H8C 109.5

loop_
_geom_bond_atom_site_label_1
_geom_bond_atom_site_label_2
_geom_bond_distance
S1 O5 1.4448(14)
S1 O4 1.4513(14)
S1 O6 1.4625(14)
S1 C8 1.7520(19)
O1 C1 1.321(2)
O1 H1 0.8200
O2 C1 1.222(2)
O3 C2 1.349(2)
O3 H3 0.8200
N1 C5 1.468(2)
N1 H1A 0.8900
N1 H1B 0.8900
N1 H1C 0.8900
C1 C6 1.477(2)
C2 C7 1.391(2)
C2 C6 1.401(2)
C3 C5 1.369(2)
C3 C6 1.401(2)
C3 H3A 0.9300
C4 C7 1.370(2)
C4 C5 1.386(2)
C4 H4 0.9300
C7 H7 0.9300
C8 H8A 0.9600
C8 H8B 0.9600
C8 H8C 0.9600

loop_
_geom_hbond_atom_site_label_D
_geom_hbond_atom_site_label_H
_geom_hbond_atom_site_label_A
_geom_hbond_distance_DH
_geom_hbond_distance_HA
_geom_hbond_distance_DA
_geom_hbond_angle_DHA
_geom_hbond_site_symmetry_A
C4 H4 O3 0.93 2.61 3.313(2) 132.3 4_565
N1 H1C O6 0.89 1.96 2.836(2) 169.0 1_654
N1 H1B O4 0.89 1.99 2.8051(19) 151.6 1_554
N1 H1A O5 0.89 1.88 2.758(2) 170.0 3_666
N1 H1A S1 0.89 2.93 3.7889(15) 161.5 3_666
O3 H3 O4 0.82 2.45 2.9497(19) 120.7 .
O3 H3 O2 0.82 1.94 2.6467(19) 144.6 .
O1 H1 O6 0.82 1.91 2.7033(18) 163.0 3_667
O1 H1 S1 0.82 2.87 3.6719(13) 166.7 3_667
O1 H1 S1 0.82 2.87 3.6719(13) 166.7 3_667
O1 H1 O6 0.82 1.91 2.7033(18) 163.0 3_667
O3 H3 O2 0.82 1.94 2.6467(19) 144.6 .
O3 H3 O4 0.82 2.45 2.9497(19) 120.7 .
N1 H1A S1 0.89 2.93 3.7889(15) 161.5 3_666
N1 H1A O5 0.89 1.88 2.758(2) 170.0 3_666
N1 H1B O4 0.89 1.99 2.8051(19) 151.6 1_554
N1 H1C O6 0.89 1.96 2.836(2) 169.0 1_654
C4 H4 O3 0.93 2.61 3.313(2) 132.3 4_565

loop_
_geom_torsion_atom_site_label_1
_geom_torsion_atom_site_label_2
_geom_torsion_atom_site_label_3
_geom_torsion_atom_site_label_4
_geom_torsion
C6 C3 C5 C4 -1.9(2)
C6 C3 C5 N1 176.21(14)
C7 C4 C5 C3 1.2(3)
C7 C4 C5 N1 -176.95(16)
C5 C3 C6 C2 0.2(2)
C5 C3 C6 C1 -178.17(14)
O3 C2 C6 C3 -177.94(16)
C7 C2 C6 C3 2.1(3)
O3 C2 C6 C1 0.5(3)
C7 C2 C6 C1 -179.47(16)
O2 C1 C6 C3 170.83(16)
O1 C1 C6 C3 -8.0(2)
O2 C1 C6 C2 -7.5(3)
O1 C1 C6 C2 173.67(15)
C5 C4 C7 C2 1.2(3)
O3 C2 C7 C4 177.21(18)
C6 C2 C7 C4 -2.9(3)
